data_4337716
loop_
_publ_author_name
'Cross, Justin N.'
'Cary, Samantha K.'
'Stritzinger, Jared T.'
'Polinski, Matthew J.'
'Albrecht Schmitt, Thomas E.'

_publ_section_title
;
 Synthesis and Spectroscopy of New Plutonium(III) and -(IV) Molybdates:
 Comparisons of Electronic Characteristics.
;
_journal_issue 6
_journal_name_full 'Inorganic chemistry'
_journal_page_first 3148
_journal_page_last 3152
_journal_paper_doi 10.1021/ic403116r
_journal_volume 53
_journal_year 2014
_chemical_formula_moiety '[Nd(H2O)3]3[NdMo12O42] 2H2O'
_chemical_formula_sum 'H0 Mo12 Nd4 O53'
_chemical_formula_weight 2576.24
_chemical_melting_point ?
_chemical_name_common 'Neodymium(III) dodecamolybdate hydrate'
_chemical_name_systematic
;
 ?
;
_space_group_crystal_system trigonal
_space_group_IT_number 167
_space_group_name_Hall '-R 3 2"c'
_space_group_name_H-M_alt 'R -3 c'
_symmetry_space_group_name_Hall '-R 3 2"c'
_symmetry_space_group_name_H-M 'R -3 c :H'
_audit_creation_method SHELXL-2013
_cell_angle_alpha 90
_cell_angle_beta 90
_cell_angle_gamma 120
_cell_formula_units_Z 6
_cell_length_a 17.3669(3)
_cell_length_b 17.3669(3)
_cell_length_c 25.4356(5)
_cell_measurement_temperature 296(2)
_cell_volume 6643.8(2)
_computing_cell_refinement 'smart saint'
_computing_data_collection smart
_computing_data_reduction SAINT
_computing_molecular_graphics 'SHELXP-2013 (Sheldrick, 2013)'
_computing_publication_material 'SHELXCIF-97 (Sheldrick, 2000)'
_computing_structure_refinement 'SHELXL-2013 (Sheldrick, 2013)'
_computing_structure_solution 'SHELXS-2013 (Sheldrick, 2013)'
_diffrn_ambient_temperature 296(2)
_diffrn_detector_area_resol_mean 0
_diffrn_measured_fraction_theta_full 1.000
_diffrn_measured_fraction_theta_max 1.000
_diffrn_measurement_device_type 'BRUKER apex II'
_diffrn_measurement_method '0.5 wide w/ exposures'
_diffrn_radiation_monochromator 'Quazar optics'
_diffrn_radiation_source 'Imus microfocused'
_diffrn_radiation_type MoK\a
_diffrn_radiation_wavelength 0.71073
_diffrn_reflns_av_R_equivalents 0.0794
_diffrn_reflns_av_unetI/netI 0.0291
_diffrn_reflns_Laue_measured_fraction_full 1.000
_diffrn_reflns_Laue_measured_fraction_max 1.000
_diffrn_reflns_limit_h_max 22
_diffrn_reflns_limit_h_min -22
_diffrn_reflns_limit_k_max 22
_diffrn_reflns_limit_k_min -22
_diffrn_reflns_limit_l_max 33
_diffrn_reflns_limit_l_min -32
_diffrn_reflns_number 26527
_diffrn_reflns_point_group_measured_fraction_full 1.000
_diffrn_reflns_point_group_measured_fraction_max 1.000
_diffrn_reflns_theta_full 25.242
_diffrn_reflns_theta_max 27.493
_diffrn_reflns_theta_min 2.097
_exptl_absorpt_coefficient_mu 7.994
_exptl_absorpt_correction_T_max 0.768
_exptl_absorpt_correction_T_min 0.729
_exptl_absorpt_correction_type multi-scan
_exptl_absorpt_process_details SHELTXPREP
_exptl_crystal_colour pink
_exptl_crystal_density_diffrn 3.863
_exptl_crystal_density_meas ?
_exptl_crystal_density_method 'not measured'
_exptl_crystal_description cube
_exptl_crystal_F_000 7008
_exptl_crystal_size_max 0.048
_exptl_crystal_size_mid 0.034
_exptl_crystal_size_min 0.033
_refine_diff_density_max 3.652
_refine_diff_density_min -6.080
_refine_diff_density_rms 0.331
_refine_ls_extinction_method none
_refine_ls_goodness_of_fit_ref 1.059
_refine_ls_hydrogen_treatment undef
_refine_ls_matrix_type full
_refine_ls_number_parameters 112
_refine_ls_number_reflns 1700
_refine_ls_number_restraints 6
_refine_ls_restrained_S_all 1.058
_refine_ls_R_factor_all 0.0490
_refine_ls_R_factor_gt 0.0365
_refine_ls_shift/su_max 0.001
_refine_ls_shift/su_mean 0.000
_refine_ls_structure_factor_coef Fsqd
_refine_ls_weighting_details 'w=1/[\s^2^(Fo^2^)+(0.0502P)^2^+385.6359P] where P=(Fo^2^+2Fc^2^)/3'
_refine_ls_weighting_scheme calc
_refine_ls_wR_factor_gt 0.0944
_refine_ls_wR_factor_ref 0.1014
_reflns_Friedel_coverage 0.000
_reflns_number_gt 1404
_reflns_number_total 1700
_reflns_threshold_expression 'I > 2\s(I)'
_cod_data_source_file ic403116r_si_002.cif
_cod_data_source_block Nd(III)MoO
_cod_depositor_comments
;
The following automatic conversions were performed:

'_chemical_melting_point' value 'N/A' was changed to '?' - the value
is undefined or not given.

Automatic conversion script
Id: cif_fix_values 2281 2013-09-26 08:29:07Z andrius 

The following automatic conversions were performed:

'_exptl_crystal_density_meas' value 'N/A' was changed to '?' - the
value is perceived as not measured.

Automatic conversion script
Id: cif_fix_values 3008 2015-01-20 13:52:24Z robertas 
;
_cod_original_cell_volume 6643.8(3)
_cod_database_code 4337716
_shelx_space_group_comment
;
The symmetry employed for this shelxl refinement is uniquely defined
by the following loop, which should always be used as a source of
symmetry information in preference to the above space-group names.
They are only intended as comments.
;
_shelx_estimated_absorpt_t_min 0.700
_shelx_estimated_absorpt_t_max 0.778
_shelxl_version_number 2013-4

loop_
_space_group_symop_operation_xyz
'x, y, z'
'-y, x-y, z'
'-x+y, -x, z'
'y, x, -z+1/2'
'x-y, -y, -z+1/2'
'-x, -x+y, -z+1/2'
'x+2/3, y+1/3, z+1/3'
'-y+2/3, x-y+1/3, z+1/3'
'-x+y+2/3, -x+1/3, z+1/3'
'y+2/3, x+1/3, -z+5/6'
'x-y+2/3, -y+1/3, -z+5/6'
'-x+2/3, -x+y+1/3, -z+5/6'
'x+1/3, y+2/3, z+2/3'
'-y+1/3, x-y+2/3, z+2/3'
'-x+y+1/3, -x+2/3, z+2/3'
'y+1/3, x+2/3, -z+7/6'
'x-y+1/3, -y+2/3, -z+7/6'
'-x+1/3, -x+y+2/3, -z+7/6'
'-x, -y, -z'
'y, -x+y, -z'
'x-y, x, -z'
'-y, -x, z-1/2'
'-x+y, y, z-1/2'
'x, x-y, z-1/2'
'-x+2/3, -y+1/3, -z+1/3'
'y+2/3, -x+y+1/3, -z+1/3'
'x-y+2/3, x+1/3, -z+1/3'
'-y+2/3, -x+1/3, z-1/6'
'-x+y+2/3, y+1/3, z-1/6'
'x+2/3, x-y+1/3, z-1/6'
'-x+1/3, -y+2/3, -z+2/3'
'y+1/3, -x+y+2/3, -z+2/3'
'x-y+1/3, x+2/3, -z+2/3'
'-y+1/3, -x+2/3, z+1/6'
'-x+y+1/3, y+2/3, z+1/6'
'x+1/3, x-y+2/3, z+1/6'

loop_
_atom_site_label
_atom_site_type_symbol
_atom_site_fract_x
_atom_site_fract_y
_atom_site_fract_z
_atom_site_U_iso_or_equiv
_atom_site_adp_type
_atom_site_occupancy
_atom_site_site_symmetry_order
_atom_site_calc_flag
_atom_site_refinement_flags_posn
_atom_site_refinement_flags_adp
_atom_site_refinement_flags_occupancy
Nd1 Nd 0.00053(4) 0.66720(4) 0.0833 0.0127(7) Uani 1 2 d S T P
Nd2 Nd 0.3333 0.6667 0.1667 0.0168(8) Uani 1 6 d S T P
Mo1 Mo 0.40585(5) 0.88624(4) 0.13195(3) 0.0079(7) Uani 1 1 d . . .
Mo2 Mo 0.26048(5) 0.73913(5) 0.05945(3) 0.0096(7) Uani 1 1 d . . .
O1 O 0.4349(4) 0.8309(4) 0.1852(2) 0.0087(13) Uani 1 1 d . . .
O2 O 0.1552(4) 0.7261(4) 0.0605(2) 0.0132(14) Uani 1 1 d . . .
O3 O 0.3759(4) 0.9500(4) 0.1684(2) 0.0108(13) Uani 1 1 d . . .
O4 O 0.5107(4) 0.9595(4) 0.1080(2) 0.0123(14) Uani 1 1 d . . .
O5 O 0.3330(4) 0.8679(4) 0.0696(2) 0.0135(14) Uani 1 1 d . . .
O6 O 0.2315(4) 0.6256(4) 0.0867(2) 0.0111(13) Uani 1 1 d . . .
O7 O 0.2800(4) 0.7308(4) -0.0052(2) 0.0158(15) Uani 1 1 d . . .
O8 O -0.0029(6) 0.5814(5) 0.0011(3) 0.034(2) Uani 1 1 d . . .
O9 O -0.1405(7) 0.5261(7) 0.0833 0.072(6) Uani 1 2 d S T P
O1W O 0.1293(11) 0.6667 -0.0833 0.023(3) Uani 0.5 2 d S TU P
O2W O 0.3333 0.6667 -0.0833 0.054(13) Uani 0.5 6 d S T P

loop_
_atom_site_aniso_label
_atom_site_aniso_U_11
_atom_site_aniso_U_22
_atom_site_aniso_U_33
_atom_site_aniso_U_23
_atom_site_aniso_U_13
_atom_site_aniso_U_12
Nd1 0.0096(8) 0.0096(8) 0.0182(8) 0.00279(12) -0.00279(12) 0.0043(4)
Nd2 0.0164(8) 0.0164(8) 0.0176(9) 0.000 0.000 0.0082(4)
Mo1 0.0069(8) 0.0071(8) 0.0100(8) 0.0009(2) 0.0010(2) 0.0036(4)
Mo2 0.0091(8) 0.0100(8) 0.0095(8) 0.0013(3) -0.0014(3) 0.0047(5)
O1 0.005(3) 0.006(3) 0.012(3) 0.001(2) 0.000(2) 0.001(2)
O2 0.011(3) 0.011(3) 0.016(3) 0.000(2) -0.006(2) 0.004(2)
O3 0.011(3) 0.009(3) 0.013(3) 0.002(2) 0.004(2) 0.005(2)
O4 0.012(3) 0.013(3) 0.014(3) 0.005(2) 0.003(2) 0.008(2)
O5 0.014(3) 0.012(3) 0.013(3) 0.004(2) 0.001(2) 0.005(3)
O6 0.012(3) 0.011(3) 0.012(3) 0.003(2) 0.001(2) 0.007(2)
O7 0.019(3) 0.019(3) 0.012(3) 0.001(2) -0.001(2) 0.011(3)
O8 0.055(5) 0.017(4) 0.039(4) -0.017(3) -0.034(4) 0.026(4)
O9 0.045(5) 0.045(5) 0.068(10) 0.038(5) -0.038(5) -0.021(7)
O1W 0.022(4) 0.025(3) 0.022(4) -0.0027(18) -0.0013(9) 0.0125(16)
O2W 0.07(2) 0.07(2) 0.014(18) 0.000 0.000 0.037(11)

loop_
_atom_type_symbol
_atom_type_description
_atom_type_scat_dispersion_real
_atom_type_scat_dispersion_imag
_atom_type_scat_source
O O 0.0106 0.0060 'International Tables Vol C Tables 4.2.6.8 and 6.1.1.4'
H H 0.0000 0.0000 'International Tables Vol C Tables 4.2.6.8 and 6.1.1.4'
Mo Mo -1.6832 0.6857 'International Tables Vol C Tables 4.2.6.8 and 6.1.1.4'
Nd Nd -0.1943 3.0179 'International Tables Vol C Tables 4.2.6.8 and 6.1.1.4'

loop_
_geom_angle_atom_site_label_1
_geom_angle_atom_site_label_2
_geom_angle_atom_site_label_3
_geom_angle
_geom_angle_site_symmetry_1
_geom_angle_site_symmetry_3
O2 Nd1 O2 79.9(3) 16_454 .
O2 Nd1 O9 140.07(14) 16_454 .
O2 Nd1 O9 140.06(14) . .
O2 Nd1 O3 70.28(19) 16_454 30_465
O2 Nd1 O3 67.81(19) . 30_465
O9 Nd1 O3 117.80(14) . 30_465
O2 Nd1 O3 67.81(19) 16_454 27
O2 Nd1 O3 70.29(19) . 27
O9 Nd1 O3 117.79(14) . 27
O3 Nd1 O3 124.4(3) 30_465 27
O2 Nd1 O4 72.90(19) 16_454 17_564
O2 Nd1 O4 134.1(2) . 17_564
O9 Nd1 O4 74.79(14) . 17_564
O3 Nd1 O4 68.53(19) 30_465 17_564
O3 Nd1 O4 127.64(19) 27 17_564
O2 Nd1 O4 134.1(2) 16_454 2_665
O2 Nd1 O4 72.90(19) . 2_665
O9 Nd1 O4 74.79(14) . 2_665
O3 Nd1 O4 127.64(19) 30_465 2_665
O3 Nd1 O4 68.53(19) 27 2_665
O4 Nd1 O4 149.6(3) 17_564 2_665
O2 Nd1 O8 75.3(2) 16_454 16_454
O2 Nd1 O8 135.9(2) . 16_454
O9 Nd1 O8 72.3(2) . 16_454
O3 Nd1 O8 132.6(2) 30_465 16_454
O3 Nd1 O8 66.8(2) 27 16_454
O4 Nd1 O8 70.9(2) 17_564 16_454
O4 Nd1 O8 99.7(2) 2_665 16_454
O2 Nd1 O8 135.9(2) 16_454 .
O2 Nd1 O8 75.3(2) . .
O9 Nd1 O8 72.3(2) . .
O3 Nd1 O8 66.8(2) 30_465 .
O3 Nd1 O8 132.6(2) 27 .
O4 Nd1 O8 99.7(2) 17_564 .
O4 Nd1 O8 70.9(2) 2_665 .
O8 Nd1 O8 144.6(4) 16_454 .
O1 Nd2 O1 116.64(8) 26_455 25_565
O1 Nd2 O1 63.36(8) 26_455 .
O1 Nd2 O1 180.0 25_565 .
O1 Nd2 O1 180.0 26_455 2_665
O1 Nd2 O1 63.37(8) 25_565 2_665
O1 Nd2 O1 116.63(8) . 2_665
O1 Nd2 O1 63.37(8) 26_455 3_565
O1 Nd2 O1 63.37(8) 25_565 3_565
O1 Nd2 O1 116.63(8) . 3_565
O1 Nd2 O1 116.63(8) 2_665 3_565
O1 Nd2 O1 116.63(8) 26_455 27
O1 Nd2 O1 116.63(8) 25_565 27
O1 Nd2 O1 63.37(8) . 27
O1 Nd2 O1 63.37(8) 2_665 27
O1 Nd2 O1 180.0 3_565 27
O1 Nd2 O6 116.42(18) 26_455 .
O1 Nd2 O6 62.76(18) 25_565 .
O1 Nd2 O6 117.24(18) . .
O1 Nd2 O6 63.59(18) 2_665 .
O1 Nd2 O6 115.55(18) 3_565 .
O1 Nd2 O6 64.45(18) 27 .
O1 Nd2 O6 64.45(18) 26_455 3_565
O1 Nd2 O6 116.42(18) 25_565 3_565
O1 Nd2 O6 63.58(18) . 3_565
O1 Nd2 O6 115.55(18) 2_665 3_565
O1 Nd2 O6 117.24(18) 3_565 3_565
O1 Nd2 O6 62.76(18) 27 3_565
O6 Nd2 O6 63.0(2) . 3_565
O1 Nd2 O6 62.76(18) 26_455 2_665
O1 Nd2 O6 64.45(18) 25_565 2_665
O1 Nd2 O6 115.55(18) . 2_665
O1 Nd2 O6 117.24(18) 2_665 2_665
O1 Nd2 O6 63.59(18) 3_565 2_665
O1 Nd2 O6 116.42(18) 27 2_665
O6 Nd2 O6 63.0(2) . 2_665
O6 Nd2 O6 63.0(2) 3_565 2_665
O1 Nd2 O6 63.58(18) 26_455 25_565
O1 Nd2 O6 117.24(18) 25_565 25_565
O1 Nd2 O6 62.76(18) . 25_565
O1 Nd2 O6 116.41(18) 2_665 25_565
O1 Nd2 O6 64.45(18) 3_565 25_565
O1 Nd2 O6 115.55(18) 27 25_565
O6 Nd2 O6 180.00(15) . 25_565
O6 Nd2 O6 117.0(2) 3_565 25_565
O6 Nd2 O6 117.0(2) 2_665 25_565
O1 Nd2 O6 115.55(18) 26_455 27
O1 Nd2 O6 63.58(18) 25_565 27
O1 Nd2 O6 116.41(18) . 27
O1 Nd2 O6 64.45(18) 2_665 27
O1 Nd2 O6 62.76(18) 3_565 27
O1 Nd2 O6 117.24(18) 27 27
O6 Nd2 O6 117.0(2) . 27
O6 Nd2 O6 180.0 3_565 27
O6 Nd2 O6 117.0(2) 2_665 27
O6 Nd2 O6 63.0(2) 25_565 27
O1 Nd2 O6 117.24(18) 26_455 26_455
O1 Nd2 O6 115.55(18) 25_565 26_455
O1 Nd2 O6 64.45(18) . 26_455
O1 Nd2 O6 62.76(18) 2_665 26_455
O1 Nd2 O6 116.41(18) 3_565 26_455
O1 Nd2 O6 63.58(18) 27 26_455
O6 Nd2 O6 117.0(2) . 26_455
O6 Nd2 O6 117.0(2) 3_565 26_455
O6 Nd2 O6 180.0(3) 2_665 26_455
O6 Nd2 O6 63.0(2) 25_565 26_455
O6 Nd2 O6 63.0(2) 27 26_455
O3 Mo1 O4 105.3(3) . .
O3 Mo1 O1 100.8(3) . .
O4 Mo1 O1 100.2(3) . .
O3 Mo1 O5 99.4(3) . .
O4 Mo1 O5 101.0(3) . .
O1 Mo1 O5 145.4(2) . .
O3 Mo1 O1 88.5(2) . 27
O4 Mo1 O1 165.8(2) . 27
O1 Mo1 O1 80.0(3) . 27
O5 Mo1 O1 72.8(2) . 27
O3 Mo1 O6 159.9(2) . 3_565
O4 Mo1 O6 94.1(2) . 3_565
O1 Mo1 O6 80.2(2) . 3_565
O5 Mo1 O6 71.4(2) . 3_565
O1 Mo1 O6 71.9(2) 27 3_565
O3 Mo1 Mo2 117.6(2) . .
O4 Mo1 Mo2 121.0(2) . .
O1 Mo1 Mo2 108.74(17) . .
O5 Mo1 Mo2 36.70(18) . .
O1 Mo1 Mo2 47.04(14) 27 .
O6 Mo1 Mo2 45.05(15) 3_565 .
O3 Mo1 Nd2 120.71(19) . .
O4 Mo1 Nd2 124.5(2) . .
O1 Mo1 Nd2 45.24(17) . .
O5 Mo1 Nd2 100.21(18) . .
O1 Mo1 Nd2 46.75(14) 27 .
O6 Mo1 Nd2 47.13(15) 3_565 .
Mo2 Mo1 Nd2 63.512(17) . .
O7 Mo2 O2 104.3(3) . .
O7 Mo2 O6 102.9(3) . .
O2 Mo2 O6 98.3(3) . .
O7 Mo2 O5 100.5(3) . .
O2 Mo2 O5 100.5(3) . .
O6 Mo2 O5 145.1(3) . .
O7 Mo2 O6 95.3(3) . 3_565
O2 Mo2 O6 160.2(2) . 3_565
O6 Mo2 O6 80.1(3) . 3_565
O5 Mo2 O6 72.3(2) . 3_565
O7 Mo2 O1 166.2(3) . 27
O2 Mo2 O1 88.5(2) . 27
O6 Mo2 O1 79.8(2) . 27
O5 Mo2 O1 71.6(2) . 27
O6 Mo2 O1 71.7(2) 3_565 27
O7 Mo2 Mo1 121.6(2) . .
O2 Mo2 Mo1 117.7(2) . .
O6 Mo2 Mo1 108.51(18) . .
O5 Mo2 Mo1 36.59(17) . .
O6 Mo2 Mo1 46.18(15) 3_565 .
O1 Mo2 Mo1 45.75(14) 27 .
O7 Mo2 Nd2 126.9(2) . .
O2 Mo2 Nd2 119.4(2) . .
O6 Mo2 Nd2 45.52(18) . .
O5 Mo2 Nd2 99.59(17) . .
O6 Mo2 Nd2 46.76(15) 3_565 .
O1 Mo2 Nd2 46.50(14) 27 .
Mo1 Mo2 Nd2 62.995(17) . .
Mo1 O1 Mo1 134.3(3) . 26_455
Mo1 O1 Mo2 133.4(3) . 26_455
Mo1 O1 Mo2 87.22(19) 26_455 26_455
Mo1 O1 Nd2 103.2(2) . .
Mo1 O1 Nd2 93.0(2) 26_455 .
Mo2 O1 Nd2 92.40(19) 26_455 .
Mo2 O2 Nd1 159.8(3) . .
Mo1 O3 Nd1 155.7(3) . 26_455
Mo1 O4 Nd1 152.1(3) . 3_565
Mo1 O5 Mo2 106.7(3) . .
Mo2 O6 Mo2 132.9(3) . 2_665
Mo2 O6 Mo1 133.6(3) . 2_665
Mo2 O6 Mo1 88.8(2) 2_665 2_665
Mo2 O6 Nd2 102.3(2) . .
Mo2 O6 Nd2 93.9(2) 2_665 .
Mo1 O6 Nd2 92.28(19) 2_665 .

loop_
_geom_bond_atom_site_label_1
_geom_bond_atom_site_label_2
_geom_bond_distance
_geom_bond_site_symmetry_2
Nd1 O2 2.419(6) 16_454
Nd1 O2 2.419(6) .
Nd1 O9 2.450(12) .
Nd1 O3 2.495(6) 30_465
Nd1 O3 2.496(6) 27
Nd1 O4 2.516(6) 17_564
Nd1 O4 2.516(6) 2_665
Nd1 O8 2.550(8) 16_454
Nd1 O8 2.550(8) .
Nd2 O1 2.537(6) 26_455
Nd2 O1 2.537(6) 25_565
Nd2 O1 2.537(6) .
Nd2 O1 2.537(6) 2_665
Nd2 O1 2.537(6) 3_565
Nd2 O1 2.537(6) 27
Nd2 O6 2.552(6) .
Nd2 O6 2.552(6) 3_565
Nd2 O6 2.552(6) 2_665
Nd2 O6 2.552(6) 25_565
Nd2 O6 2.552(6) 27
Nd2 O6 2.552(6) 26_455
Mo1 O3 1.713(6) .
Mo1 O4 1.729(6) .
Mo1 O1 1.870(6) .
Mo1 O5 1.954(6) .
Mo1 O1 2.251(5) 27
Mo1 O6 2.265(6) 3_565
Mo1 Mo2 3.1387(10) .
Mo2 O7 1.700(6) .
Mo2 O2 1.726(6) .
Mo2 O6 1.906(6) .
Mo2 O5 1.958(6) .
Mo2 O6 2.222(6) 3_565
Mo2 O1 2.300(5) 27
O1 Mo1 2.251(5) 26_455
O1 Mo2 2.299(5) 26_455
O3 Nd1 2.496(6) 26_455
O4 Nd1 2.516(6) 3_565
O6 Mo2 2.222(6) 2_665
O6 Mo1 2.265(6) 2_665
